data_7004500
loop_
_publ_author_name
'Crittall, Matthew R.'
'Ellul, Charles E.'
'Mahon, Mary F.'
'Saker, Olly'
'Whittlesey, Michael K.'

_publ_section_title
;
 Abnormal coordination of Arduengo's carbene upon reaction with
 M3(CO)12 (M = Ru, Os)
;
_journal_issue 32
_journal_name_full 'Dalton Transactions'
_journal_page_first 4209
_journal_page_last 4211
_journal_paper_doi 10.1039/b807923d
_journal_year 2008
_chemical_formula_sum 'C22 H20 N2 O11 Os3'
_chemical_formula_weight 1059.00
_chemical_name_systematic
;
?
;
_space_group_IT_number 14
_symmetry_cell_setting monoclinic
_symmetry_space_group_name_Hall '-P 2yn'
_symmetry_space_group_name_H-M 'P 1 21/n 1'
_atom_sites_solution_hydrogens geom
_atom_sites_solution_primary direct
_atom_sites_solution_secondary difmap
_audit_creation_method SHELXL-97
_cell_angle_alpha 90.00
_cell_angle_beta 107.085(1)
_cell_angle_gamma 90.00
_cell_formula_units_Z 4
_cell_length_a 12.92700(10)
_cell_length_b 13.3980(2)
_cell_length_c 16.7890(2)
_cell_measurement_reflns_used 51445
_cell_measurement_temperature 150(2)
_cell_measurement_theta_max 27.485
_cell_measurement_theta_min 2.910
_cell_volume 2779.47(6)
_computing_cell_refinement 'HKL Scalepack (Otwinowski & Minor 1997)'
_computing_data_collection 'Collect (Bruker AXS BV, 1997-2004)'
_computing_data_reduction 'Denzo & Scalepack (Otwinowski & Minor, 1997)'
_computing_molecular_graphics 'ORTEX (P.McArdle, 1995)'
_computing_publication_material 'SHELXL-97/2 (Sheldrick,1997)'
_computing_structure_refinement 'SHELXL-97 (Sheldrick, 1997)'
_computing_structure_solution 'SHELXS-97 (Sheldrick, 1990)'
_diffrn_ambient_temperature 150(2)
_diffrn_measured_fraction_theta_full 0.994
_diffrn_measured_fraction_theta_max 0.994
_diffrn_measurement_device_type '95mm CCD camera on \k-goniostat'
_diffrn_measurement_method CCD
_diffrn_radiation_monochromator graphite
_diffrn_radiation_source 'fine-focus sealed tube'
_diffrn_radiation_type MoK\a
_diffrn_radiation_wavelength 0.71073
_diffrn_reflns_av_R_equivalents 0.0758
_diffrn_reflns_av_sigmaI/netI 0.0345
_diffrn_reflns_limit_h_max 16
_diffrn_reflns_limit_h_min -16
_diffrn_reflns_limit_k_max 17
_diffrn_reflns_limit_k_min -17
_diffrn_reflns_limit_l_max 21
_diffrn_reflns_limit_l_min -21
_diffrn_reflns_number 43466
_diffrn_reflns_theta_full 27.50
_diffrn_reflns_theta_max 27.50
_diffrn_reflns_theta_min 3.73
_exptl_absorpt_coefficient_mu 13.738
_exptl_absorpt_correction_T_max 0.65
_exptl_absorpt_correction_T_min 0.18
_exptl_absorpt_correction_type multi-scan
_exptl_absorpt_process_details
;
Sortav & Blessing
;
_exptl_crystal_colour Colourless
_exptl_crystal_density_diffrn 2.531
_exptl_crystal_density_method 'not measured'
_exptl_crystal_description Parallelepiped
_exptl_crystal_F_000 1928
_exptl_crystal_size_max 0.30
_exptl_crystal_size_mid 0.30
_exptl_crystal_size_min 0.22
_refine_diff_density_max 2.645
_refine_diff_density_min -2.509
_refine_diff_density_rms 0.253
_refine_ls_extinction_method none
_refine_ls_goodness_of_fit_ref 1.213
_refine_ls_hydrogen_treatment constr
_refine_ls_matrix_type full
_refine_ls_number_parameters 349
_refine_ls_number_reflns 6343
_refine_ls_number_restraints 0
_refine_ls_restrained_S_all 1.213
_refine_ls_R_factor_all 0.0364
_refine_ls_R_factor_gt 0.0340
_refine_ls_shift/su_max 0.001
_refine_ls_shift/su_mean 0.000
_refine_ls_structure_factor_coef Fsqd
_refine_ls_weighting_details 'calc w=1/[\s^2^(Fo^2^)+(0.0357P)^2^+17.6399P] where P=(Fo^2^+2Fc^2^)/3'
_refine_ls_weighting_scheme calc
_refine_ls_wR_factor_gt 0.0859
_refine_ls_wR_factor_ref 0.0876
_reflns_number_gt 6000
_reflns_number_total 6343
_reflns_threshold_expression >2sigma(I)
_cod_data_source_file b807923d.txt
_cod_data_source_block h08mkw2
_cod_depositor_comments
;
The following automatic conversions were performed:
'_symmetry_cell_setting' value 'Monoclinic' changed to 'monoclinic'
according to '/home/saulius/struct/CIF-dictionaries/cif_core.dic'
dictionary named 'cif_core.dic' version 2.4.1 from 2010-06-29.

Automatic conversion script
Id: cif_fix_enum 1527 2010-12-29 10:47:43Z saulius 
;
_cod_original_sg_symbol_H-M P21/n
_cod_database_code 7004500

loop_
_symmetry_equiv_pos_as_xyz
'x, y, z'
'-x+1/2, y+1/2, -z+1/2'
'-x, -y, -z'
'x-1/2, -y-1/2, z-1/2'

loop_
_atom_site_label
_atom_site_type_symbol
_atom_site_fract_x
_atom_site_fract_y
_atom_site_fract_z
_atom_site_U_iso_or_equiv
_atom_site_adp_type
_atom_site_occupancy
_atom_site_symmetry_multiplicity
_atom_site_calc_flag
_atom_site_refinement_flags
_atom_site_disorder_assembly
_atom_site_disorder_group
Os1 Os 0.71184(2) 0.400964(17) 0.917444(14) 0.01805(8) Uani 1 1 d . . .
Os2 Os 0.687340(18) 0.188431(16) 0.918637(14) 0.01363(7) Uani 1 1 d . . .
Os3 Os 0.518578(19) 0.311252(18) 0.810362(15) 0.01902(8) Uani 1 1 d . . .
O1 O 0.7778(5) 0.3926(5) 0.7559(4) 0.0478(16) Uani 1 1 d . . .
O2 O 0.6439(6) 0.6185(4) 0.8823(4) 0.0441(15) Uani 1 1 d . . .
O3 O 0.9488(5) 0.4032(5) 1.0233(4) 0.0446(14) Uani 1 1 d . . .
O4 O 0.6366(6) 0.3911(4) 1.0754(3) 0.0426(15) Uani 1 1 d . . .
O5 O 0.8328(5) 0.1575(5) 0.8046(4) 0.0470(15) Uani 1 1 d . . .
O6 O 0.8803(5) 0.1780(4) 1.0719(4) 0.0435(15) Uani 1 1 d . . .
O7 O 0.5311(5) 0.1752(5) 1.0243(4) 0.0408(14) Uani 1 1 d . . .
O8 O 0.6190(5) 0.2208(5) 0.6821(4) 0.0455(15) Uani 1 1 d . . .
O9 O 0.4650(6) 0.5079(5) 0.7159(4) 0.059(2) Uani 1 1 d . . .
O10 O 0.3159(5) 0.1898(5) 0.7287(6) 0.057(2) Uani 1 1 d . . .
O11 O 0.4153(5) 0.3719(5) 0.9467(4) 0.0480(16) Uani 1 1 d . . .
N1 N 0.5226(4) -0.0800(4) 0.8059(3) 0.0161(10) Uani 1 1 d . . .
N2 N 0.6660(4) -0.0574(4) 0.9110(3) 0.0147(9) Uani 1 1 d . . .
C1 C 0.7521(6) 0.3927(5) 0.8147(5) 0.0296(15) Uani 1 1 d . . .
C2 C 0.6699(6) 0.5385(5) 0.8961(4) 0.0289(15) Uani 1 1 d . . .
C3 C 0.8589(6) 0.4045(5) 0.9844(4) 0.0266(14) Uani 1 1 d . . .
C4 C 0.6602(6) 0.3928(5) 1.0159(5) 0.0301(15) Uani 1 1 d . . .
C5 C 0.7774(6) 0.1731(6) 0.8447(4) 0.0267(14) Uani 1 1 d . . .
C6 C 0.8063(5) 0.1794(5) 1.0123(4) 0.0230(13) Uani 1 1 d . . .
C7 C 0.5873(6) 0.1862(5) 0.9842(4) 0.0243(14) Uani 1 1 d . . .
C8 C 0.5893(6) 0.2528(6) 0.7334(4) 0.0281(14) Uani 1 1 d . . .
C9 C 0.4844(6) 0.4349(6) 0.7515(5) 0.0334(16) Uani 1 1 d . . .
C10 C 0.3936(6) 0.2353(6) 0.7588(5) 0.0340(16) Uani 1 1 d . . .
C11 C 0.4575(6) 0.3486(6) 0.8988(5) 0.0315(15) Uani 1 1 d . . .
C12 C 0.6310(5) 0.0388(4) 0.8817(4) 0.0156(11) Uani 1 1 d . . .
C13 C 0.5423(5) 0.0219(5) 0.8161(4) 0.0199(12) Uani 1 1 d . . .
H45 H 0.4998 0.0724 0.7820 0.024 Uiso 1 1 calc R . .
C14 C 0.5995(5) -0.1253(5) 0.8640(4) 0.0175(11) Uani 1 1 d . . .
H29 H 0.6067 -0.1956 0.8713 0.021 Uiso 1 1 calc R . .
C15 C 0.7582(5) -0.0886(5) 0.9841(4) 0.0188(12) Uani 1 1 d . . .
C16 C 0.8646(5) -0.0496(5) 0.9728(5) 0.0280(14) Uani 1 1 d . . .
H40A H 0.8813 -0.0866 0.9277 0.042 Uiso 1 1 calc R . .
H40B H 0.9232 -0.0590 1.0246 0.042 Uiso 1 1 calc R . .
H40C H 0.8573 0.0215 0.9587 0.042 Uiso 1 1 calc R . .
C17 C 0.7349(6) -0.0467(5) 1.0629(4) 0.0269(14) Uani 1 1 d . . .
H25A H 0.7348 0.0264 1.0610 0.040 Uiso 1 1 calc R . .
H25B H 0.7910 -0.0696 1.1126 0.040 Uiso 1 1 calc R . .
H25C H 0.6641 -0.0704 1.0651 0.040 Uiso 1 1 calc R . .
C18 C 0.7667(6) -0.2000(5) 0.9916(5) 0.0306(16) Uani 1 1 d . . .
H26A H 0.6990 -0.2272 0.9976 0.046 Uiso 1 1 calc R . .
H26B H 0.8267 -0.2179 1.0405 0.046 Uiso 1 1 calc R . .
H26C H 0.7798 -0.2279 0.9414 0.046 Uiso 1 1 calc R . .
C19 C 0.4288(5) -0.1260(5) 0.7420(4) 0.0254(14) Uani 1 1 d . . .
C20 C 0.4333(9) -0.0933(7) 0.6564(5) 0.052(3) Uani 1 1 d . . .
H46A H 0.4949 -0.1254 0.6441 0.077 Uiso 1 1 calc R . .
H46B H 0.4416 -0.0207 0.6556 0.077 Uiso 1 1 calc R . .
H46C H 0.3661 -0.1129 0.6143 0.077 Uiso 1 1 calc R . .
C21 C 0.3249(6) -0.0864(6) 0.7579(6) 0.0397(19) Uani 1 1 d . . .
H33A H 0.2617 -0.1150 0.7167 0.060 Uiso 1 1 calc R . .
H33B H 0.3228 -0.0135 0.7529 0.060 Uiso 1 1 calc R . .
H33C H 0.3241 -0.1055 0.8140 0.060 Uiso 1 1 calc R . .
C22 C 0.4352(6) -0.2379(5) 0.7509(5) 0.0285(14) Uani 1 1 d . . .
H44A H 0.5030 -0.2616 0.7427 0.043 Uiso 1 1 calc R . .
H44B H 0.3739 -0.2683 0.7090 0.043 Uiso 1 1 calc R . .
H44C H 0.4328 -0.2566 0.8067 0.043 Uiso 1 1 calc R . .

loop_
_atom_site_aniso_label
_atom_site_aniso_U_11
_atom_site_aniso_U_22
_atom_site_aniso_U_33
_atom_site_aniso_U_23
_atom_site_aniso_U_13
_atom_site_aniso_U_12
Os1 0.02150(13) 0.01551(13) 0.01658(12) -0.00094(8) 0.00472(9) -0.00506(9)
Os2 0.01208(12) 0.01422(12) 0.01372(12) -0.00037(7) 0.00246(9) -0.00171(7)
Os3 0.01547(13) 0.01831(13) 0.02028(14) 0.00313(8) 0.00061(10) -0.00016(8)
O1 0.050(4) 0.069(4) 0.035(3) -0.006(3) 0.029(3) -0.022(3)
O2 0.071(5) 0.018(3) 0.042(3) 0.002(2) 0.013(3) 0.000(3)
O3 0.032(3) 0.042(3) 0.051(4) -0.008(3) -0.002(3) -0.010(2)
O4 0.068(4) 0.043(3) 0.025(3) -0.007(2) 0.027(3) -0.007(3)
O5 0.040(3) 0.058(4) 0.058(4) 0.003(3) 0.037(3) 0.007(3)
O6 0.039(3) 0.035(3) 0.039(3) 0.000(2) -0.015(3) -0.001(2)
O7 0.042(3) 0.047(3) 0.046(3) 0.006(3) 0.033(3) 0.000(3)
O8 0.043(3) 0.069(4) 0.025(3) -0.012(3) 0.011(3) -0.002(3)
O9 0.064(4) 0.033(3) 0.055(4) 0.022(3) -0.021(3) -0.005(3)
O10 0.017(3) 0.039(4) 0.105(6) -0.022(3) 0.002(3) -0.006(2)
O11 0.038(3) 0.065(4) 0.050(4) 0.005(3) 0.026(3) 0.014(3)
N1 0.016(2) 0.015(2) 0.016(2) -0.0035(18) 0.0034(19) -0.0062(19)
N2 0.012(2) 0.018(2) 0.014(2) 0.0024(18) 0.0045(18) -0.0021(19)
C1 0.030(4) 0.028(4) 0.035(4) -0.001(3) 0.015(3) -0.012(3)
C2 0.043(4) 0.022(4) 0.023(3) -0.001(3) 0.011(3) -0.010(3)
C3 0.035(4) 0.018(3) 0.023(3) -0.002(2) 0.001(3) -0.007(3)
C4 0.037(4) 0.024(4) 0.030(4) 0.001(3) 0.011(3) -0.002(3)
C5 0.023(3) 0.032(4) 0.024(3) -0.003(3) 0.006(3) -0.005(3)
C6 0.021(3) 0.020(3) 0.024(3) -0.009(2) 0.000(3) -0.005(2)
C7 0.027(3) 0.024(3) 0.024(3) 0.004(2) 0.010(3) 0.003(2)
C8 0.023(3) 0.035(4) 0.023(3) 0.000(3) 0.001(3) -0.004(3)
C9 0.029(4) 0.030(4) 0.031(4) 0.002(3) -0.007(3) -0.003(3)
C10 0.021(3) 0.027(4) 0.049(5) -0.008(3) 0.002(3) 0.004(3)
C11 0.023(3) 0.031(4) 0.040(4) 0.008(3) 0.009(3) 0.008(3)
C12 0.012(2) 0.017(3) 0.019(3) -0.004(2) 0.006(2) -0.004(2)
C13 0.019(3) 0.017(3) 0.020(3) -0.003(2) 0.000(2) 0.000(2)
C14 0.020(3) 0.017(3) 0.016(3) 0.001(2) 0.005(2) -0.004(2)
C15 0.016(3) 0.015(3) 0.020(3) 0.004(2) -0.003(2) -0.003(2)
C16 0.017(3) 0.022(3) 0.042(4) 0.006(3) 0.005(3) 0.001(3)
C17 0.031(3) 0.032(4) 0.014(3) 0.001(2) 0.000(3) -0.005(3)
C18 0.032(4) 0.019(3) 0.031(4) 0.005(3) -0.006(3) -0.001(3)
C19 0.021(3) 0.028(3) 0.022(3) -0.003(3) -0.002(3) -0.009(3)
C20 0.076(7) 0.051(5) 0.019(4) -0.007(3) 0.000(4) -0.036(5)
C21 0.020(3) 0.029(4) 0.058(5) -0.014(4) -0.008(3) -0.002(3)
C22 0.023(3) 0.025(4) 0.034(4) -0.004(3) 0.003(3) -0.004(3)

loop_
_atom_type_symbol
_atom_type_description
_atom_type_scat_dispersion_real
_atom_type_scat_dispersion_imag
_atom_type_scat_source
C C 0.0033 0.0016 'International Tables Vol C Tables 4.2.6.8 and 6.1.1.4'
H H 0.0000 0.0000 'International Tables Vol C Tables 4.2.6.8 and 6.1.1.4'
O O 0.0106 0.0060 'International Tables Vol C Tables 4.2.6.8 and 6.1.1.4'
N N 0.0061 0.0033 'International Tables Vol C Tables 4.2.6.8 and 6.1.1.4'
Os Os -1.2165 7.6030 'International Tables Vol C Tables 4.2.6.8 and 6.1.1.4'

loop_
_geom_angle_atom_site_label_1
_geom_angle_atom_site_label_2
_geom_angle_atom_site_label_3
_geom_angle
_geom_angle_site_symmetry_1
_geom_angle_site_symmetry_3
_geom_angle_publ_flag
C3 Os1 C2 105.3(3) . . ?
C3 Os1 C1 92.6(3) . . ?
C2 Os1 C1 91.4(3) . . ?
C3 Os1 C4 91.8(3) . . ?
C2 Os1 C4 93.6(3) . . ?
C1 Os1 C4 172.3(3) . . ?
C3 Os1 Os2 96.5(2) . . ?
C2 Os1 Os2 158.0(2) . . ?
C1 Os1 Os2 90.5(2) . . ?
C4 Os1 Os2 82.7(2) . . ?
C3 Os1 Os3 155.8(2) . . ?
C2 Os1 Os3 97.9(2) . . ?
C1 Os1 Os3 80.3(2) . . ?
C4 Os1 Os3 93.2(2) . . ?
Os2 Os1 Os3 60.781(8) . . ?
C6 Os2 C7 92.5(3) . . ?
C6 Os2 C5 91.8(3) . . ?
C7 Os2 C5 171.6(3) . . ?
C6 Os2 C12 108.0(3) . . ?
C7 Os2 C12 85.6(3) . . ?
C5 Os2 C12 86.2(3) . . ?
C6 Os2 Os1 90.3(2) . . ?
C7 Os2 Os1 96.5(2) . . ?
C5 Os2 Os1 90.7(2) . . ?
C12 Os2 Os1 161.53(16) . . ?
C6 Os2 Os3 148.4(2) . . ?
C7 Os2 Os3 81.9(2) . . ?
C5 Os2 Os3 98.1(2) . . ?
C12 Os2 Os3 102.59(16) . . ?
Os1 Os2 Os3 59.806(8) . . ?
C10 Os3 C9 101.1(3) . . ?
C10 Os3 C11 90.2(3) . . ?
C9 Os3 C11 95.1(3) . . ?
C10 Os3 C8 89.1(3) . . ?
C9 Os3 C8 95.0(3) . . ?
C11 Os3 C8 169.9(3) . . ?
C10 Os3 Os1 168.3(3) . . ?
C9 Os3 Os1 89.3(2) . . ?
C11 Os3 Os1 83.6(2) . . ?
C8 Os3 Os1 95.3(2) . . ?
C10 Os3 Os2 111.4(2) . . ?
C9 Os3 Os2 146.2(2) . . ?
C11 Os3 Os2 93.8(2) . . ?
C8 Os3 Os2 77.0(2) . . ?
Os1 Os3 Os2 59.413(8) . . ?
C14 N1 C13 106.9(5) . . ?
C14 N1 C19 128.1(5) . . ?
C13 N1 C19 125.0(5) . . ?
C14 N2 C12 109.4(5) . . ?
C14 N2 C15 120.8(5) . . ?
C12 N2 C15 129.7(5) . . ?
O1 C1 Os1 176.4(7) . . ?
O2 C2 Os1 178.7(7) . . ?
O3 C3 Os1 177.2(6) . . ?
O4 C4 Os1 175.5(7) . . ?
O5 C5 Os2 174.8(7) . . ?
O6 C6 Os2 177.0(6) . . ?
O7 C7 Os2 173.2(6) . . ?
O8 C8 Os3 172.0(6) . . ?
O9 C9 Os3 179.1(9) . . ?
O10 C10 Os3 178.3(8) . . ?
O11 C11 Os3 175.4(7) . . ?
C13 C12 N2 103.9(5) . . ?
C13 C12 Os2 121.4(5) . . ?
N2 C12 Os2 134.7(4) . . ?
C12 C13 N1 110.1(5) . . ?
C12 C13 H45 124.9 . . ?
N1 C13 H45 124.9 . . ?
N1 C14 N2 109.7(5) . . ?
N1 C14 H29 125.1 . . ?
N2 C14 H29 125.1 . . ?
N2 C15 C18 111.5(5) . . ?
N2 C15 C16 109.3(5) . . ?
C18 C15 C16 107.7(6) . . ?
N2 C15 C17 107.0(5) . . ?
C18 C15 C17 108.5(6) . . ?
C16 C15 C17 113.0(5) . . ?
C15 C16 H40A 109.5 . . ?
C15 C16 H40B 109.5 . . ?
H40A C16 H40B 109.5 . . ?
C15 C16 H40C 109.5 . . ?
H40A C16 H40C 109.5 . . ?
H40B C16 H40C 109.5 . . ?
C15 C17 H25A 109.5 . . ?
C15 C17 H25B 109.5 . . ?
H25A C17 H25B 109.5 . . ?
C15 C17 H25C 109.5 . . ?
H25A C17 H25C 109.5 . . ?
H25B C17 H25C 109.5 . . ?
C15 C18 H26A 109.5 . . ?
C15 C18 H26B 109.5 . . ?
H26A C18 H26B 109.5 . . ?
C15 C18 H26C 109.5 . . ?
H26A C18 H26C 109.5 . . ?
H26B C18 H26C 109.5 . . ?
N1 C19 C22 109.3(5) . . ?
N1 C19 C20 108.2(6) . . ?
C22 C19 C20 111.3(6) . . ?
N1 C19 C21 107.4(5) . . ?
C22 C19 C21 110.6(6) . . ?
C20 C19 C21 110.0(7) . . ?
C19 C20 H46A 109.5 . . ?
C19 C20 H46B 109.5 . . ?
H46A C20 H46B 109.5 . . ?
C19 C20 H46C 109.5 . . ?
H46A C20 H46C 109.5 . . ?
H46B C20 H46C 109.5 . . ?
C19 C21 H33A 109.5 . . ?
C19 C21 H33B 109.5 . . ?
H33A C21 H33B 109.5 . . ?
C19 C21 H33C 109.5 . . ?
H33A C21 H33C 109.5 . . ?
H33B C21 H33C 109.5 . . ?
C19 C22 H44A 109.5 . . ?
C19 C22 H44B 109.5 . . ?
H44A C22 H44B 109.5 . . ?
C19 C22 H44C 109.5 . . ?
H44A C22 H44C 109.5 . . ?
H44B C22 H44C 109.5 . . ?

loop_
_geom_bond_atom_site_label_1
_geom_bond_atom_site_label_2
_geom_bond_distance
_geom_bond_site_symmetry_2
_geom_bond_publ_flag
Os1 C3 1.903(7) . ?
Os1 C2 1.925(7) . ?
Os1 C1 1.946(7) . ?
Os1 C4 1.960(7) . ?
Os1 Os2 2.8658(3) . ?
Os1 Os3 2.8773(3) . ?
Os2 C6 1.852(7) . ?
Os2 C7 1.929(7) . ?
Os2 C5 1.946(7) . ?
Os2 C12 2.161(6) . ?
Os2 Os3 2.9054(3) . ?
Os3 C10 1.890(7) . ?
Os3 C9 1.913(8) . ?
Os3 C11 1.940(8) . ?
Os3 C8 1.953(7) . ?
O1 C1 1.130(9) . ?
O2 C2 1.127(9) . ?
O3 C3 1.154(9) . ?
O4 C4 1.126(9) . ?
O5 C5 1.138(9) . ?
O6 C6 1.164(9) . ?
O7 C7 1.136(8) . ?
O8 C8 1.125(9) . ?
O9 C9 1.135(10) . ?
O10 C10 1.157(9) . ?
O11 C11 1.141(9) . ?
N1 C14 1.319(8) . ?
N1 C13 1.391(8) . ?
N1 C19 1.495(8) . ?
N2 C14 1.338(8) . ?
N2 C12 1.407(8) . ?
N2 C15 1.497(8) . ?
C12 C13 1.355(8) . ?
C13 H45 0.9500 . ?
C14 H29 0.9500 . ?
C15 C18 1.500(9) . ?
C15 C16 1.533(9) . ?
C15 C17 1.547(9) . ?
C16 H40A 0.9800 . ?
C16 H40B 0.9800 . ?
C16 H40C 0.9800 . ?
C17 H25A 0.9800 . ?
C17 H25B 0.9800 . ?
C17 H25C 0.9800 . ?
C18 H26A 0.9800 . ?
C18 H26B 0.9800 . ?
C18 H26C 0.9800 . ?
C19 C22 1.506(10) . ?
C19 C20 1.519(10) . ?
C19 C21 1.538(11) . ?
C20 H46A 0.9800 . ?
C20 H46B 0.9800 . ?
C20 H46C 0.9800 . ?
C21 H33A 0.9800 . ?
C21 H33B 0.9800 . ?
C21 H33C 0.9800 . ?
C22 H44A 0.9800 . ?
C22 H44B 0.9800 . ?
C22 H44C 0.9800 . ?
